data_4130466
loop_
_publ_author_name
'Zhang, Jiaheng'
'Dharavath, Srinivas'
'Mitchell, Lauren A.'
'Parrish, Damon A.'
'Shreeve, Jean'ne M.'

_publ_section_title
;
 Energetic Salts Based on 3,5-Bis(dinitromethyl)-1,2,4-triazole Monoanion
 and Dianion: Controllable Preparation, Characterization, and High
 Performance.
;
_journal_issue 24
_journal_name_full 'Journal of the American Chemical Society'
_journal_page_first 7500
_journal_page_last 7503
_journal_paper_doi 10.1021/jacs.6b03819
_journal_volume 138
_journal_year 2016
_chemical_formula_moiety 'C4 H1 N7 O8, H2 O, 2(H4 N)'
_chemical_formula_sum 'C4 H11 N9 O9'
_chemical_formula_weight 329.22
_space_group_crystal_system orthorhombic
_space_group_IT_number 29
_space_group_name_Hall 'P 2c -2ac'
_space_group_name_H-M_alt 'P c a 21'
_atom_sites_solution_hydrogens difmap
_audit_creation_method SHELXL-2014/7
_cell_angle_alpha 90
_cell_angle_beta 90
_cell_angle_gamma 90
_cell_formula_units_Z 4
_cell_length_a 19.255(3)
_cell_length_b 8.1379(13)
_cell_length_c 7.8604(13)
_cell_measurement_reflns_used 7715
_cell_measurement_temperature 150(2)
_cell_measurement_theta_max 26.44
_cell_measurement_theta_min 2.72
_cell_volume 1231.7(3)
_computing_cell_refinement 'Bruker APEX2 v2010.3-0 (Bruker, 2009)'
_computing_data_collection 'Bruker APEX2 v2010.3-0 (Bruker, 2009)'
_computing_data_reduction
;
Bruker SAINT v7.68A (Bruker, 2009), Bruker XPREP v2008/2 (Bruker, 2008)
;
_computing_molecular_graphics 'Bruker SHELXTL v2008/4 (Bruker, 2008)'
_computing_publication_material 'Bruker SHELXTL v2008/4 (Bruker, 2008)'
_computing_structure_refinement 'SHELXL-2014/7 (Sheldrick, 2014) within WINGX (Farrugia, 2012)'
_computing_structure_solution 'Bruker SHELXTL v2008/4 (Bruker, 2008)'
_diffrn_ambient_temperature 150(2)
_diffrn_measured_fraction_theta_full 0.993
_diffrn_measured_fraction_theta_max 0.993
_diffrn_measurement_device_type 'Bruker SMART APEX II CCD'
_diffrn_measurement_method '\w scans'
_diffrn_radiation_monochromator graphite
_diffrn_radiation_source 'fine focus sealed tube'
_diffrn_radiation_type MoK\a
_diffrn_radiation_wavelength 0.71073
_diffrn_reflns_av_R_equivalents 0.0139
_diffrn_reflns_av_unetI/netI 0.0116
_diffrn_reflns_Laue_measured_fraction_full 0.993
_diffrn_reflns_Laue_measured_fraction_max 0.993
_diffrn_reflns_limit_h_max 24
_diffrn_reflns_limit_h_min -19
_diffrn_reflns_limit_k_max 10
_diffrn_reflns_limit_k_min -10
_diffrn_reflns_limit_l_max 9
_diffrn_reflns_limit_l_min -9
_diffrn_reflns_number 10749
_diffrn_reflns_point_group_measured_fraction_full 0.996
_diffrn_reflns_point_group_measured_fraction_max 0.996
_diffrn_reflns_theta_full 25.242
_diffrn_reflns_theta_max 26.438
_diffrn_reflns_theta_min 2.503
_exptl_absorpt_coefficient_mu 0.169
_exptl_absorpt_correction_T_max 0.7454
_exptl_absorpt_correction_T_min 0.7042
_exptl_absorpt_correction_type multi-scan
_exptl_absorpt_process_details 'SADABS v2008/1 (Bruker, 2008)'
_exptl_crystal_colour colourless
_exptl_crystal_density_diffrn 1.775
_exptl_crystal_description rod
_exptl_crystal_F_000 680
_exptl_crystal_size_max 0.191
_exptl_crystal_size_mid 0.178
_exptl_crystal_size_min 0.093
_refine_diff_density_max 0.276
_refine_diff_density_min -0.244
_refine_diff_density_rms 0.051
_refine_ls_extinction_method none
_refine_ls_goodness_of_fit_ref 1.106
_refine_ls_hydrogen_treatment refxyz
_refine_ls_matrix_type full
_refine_ls_number_parameters 232
_refine_ls_number_reflns 2517
_refine_ls_number_restraints 21
_refine_ls_restrained_S_all 1.105
_refine_ls_R_factor_all 0.0271
_refine_ls_R_factor_gt 0.0256
_refine_ls_shift/su_max 0.005
_refine_ls_shift/su_mean 0.002
_refine_ls_structure_factor_coef Fsqd
_refine_ls_weighting_details 'w=1/[\s^2^(Fo^2^)+(0.0473P)^2^+0.2994P] where P=(Fo^2^+2Fc^2^)/3'
_refine_ls_weighting_scheme calc
_refine_ls_wR_factor_gt 0.0740
_refine_ls_wR_factor_ref 0.0769
_reflns_Friedel_coverage 0.859
_reflns_Friedel_fraction_full 1.000
_reflns_Friedel_fraction_max 0.999
_reflns_number_gt 2389
_reflns_number_total 2517
_reflns_threshold_expression 'I > 2\s(I)'
_cod_data_source_file ja6b03819_si_004.cif
_cod_data_source_block shrv286
_cod_database_code 4130466
_shelx_space_group_comment
;
The symmetry employed for this shelxl refinement is uniquely defined
by the following loop, which should always be used as a source of
symmetry information in preference to the above space-group names.
They are only intended as comments.
;
_shelx_estimated_absorpt_t_min 0.968
_shelx_estimated_absorpt_t_max 0.984

loop_
_space_group_symop_operation_xyz
'x, y, z'
'-x, -y, z+1/2'
'x+1/2, -y, z'
'-x+1/2, y, z+1/2'

loop_
_atom_site_label
_atom_site_type_symbol
_atom_site_fract_x
_atom_site_fract_y
_atom_site_fract_z
_atom_site_U_iso_or_equiv
_atom_site_adp_type
_atom_site_occupancy
_atom_site_site_symmetry_order
_atom_site_calc_flag
_atom_site_refinement_flags_posn
_atom_site_refinement_flags_adp
N1 N 0.59450(6) 0.70556(16) 0.3949(8) 0.0159(3) Uani 1 1 d . .
C2 C 0.65798(8) 0.77832(18) 0.3956(10) 0.0148(3) Uani 1 1 d . .
N3 N 0.71129(7) 0.67523(16) 0.3937(10) 0.0186(3) Uani 1 1 d . .
N4 N 0.67965(7) 0.52647(16) 0.3926(9) 0.0175(3) Uani 1 1 d . .
H4 H 0.7049(12) 0.432(3) 0.417(4) 0.021 Uiso 1 1 d . U
C5 C 0.61048(8) 0.54689(18) 0.3935(10) 0.0146(3) Uani 1 1 d . .
C6 C 0.56163(8) 0.40868(18) 0.3971(9) 0.0140(3) Uani 1 1 d . .
N7 N 0.5421(3) 0.3403(6) 0.2380(5) 0.0156(9) Uani 1 1 d . .
O8 O 0.5040(2) 0.2171(5) 0.2287(5) 0.0227(9) Uani 1 1 d . .
O9 O 0.5648(2) 0.4108(5) 0.1099(5) 0.0195(9) Uani 1 1 d . .
O12 O 0.5045(2) 0.2161(5) 0.5579(5) 0.0221(9) Uani 1 1 d . .
N10 N 0.5427(2) 0.3432(5) 0.5453(6) 0.0135(9) Uani 1 1 d . .
O11 O 0.5646(2) 0.4098(5) 0.6801(5) 0.0190(8) Uani 1 1 d . .
C13 C 0.66766(8) 0.95729(19) 0.3974(10) 0.0150(4) Uani 1 1 d . .
N14 N 0.6691(2) 1.0389(5) 0.2375(6) 0.0145(10) Uani 1 1 d . .
O16 O 0.6621(3) 0.9518(6) 0.1095(6) 0.0257(9) Uani 1 1 d . .
O15 O 0.6768(2) 1.1895(4) 0.2266(5) 0.0199(9) Uani 1 1 d . .
N17 N 0.6691(3) 1.0383(5) 0.5461(6) 0.0151(10) Uani 1 1 d . .
O19 O 0.6611(3) 0.9520(6) 0.6813(5) 0.0232(9) Uani 1 1 d . .
O18 O 0.6764(2) 1.1912(4) 0.5590(5) 0.0200(9) Uani 1 1 d . .
N1S N 0.53860(7) 0.08980(17) 0.8950(9) 0.0180(3) Uani 1 1 d D .
H1S H 0.5400(14) 0.139(3) 0.791(3) 0.022 Uiso 1 1 d D U
H2S H 0.5147(13) 0.142(3) 0.970(3) 0.022 Uiso 1 1 d D U
H3S H 0.5831(9) 0.073(3) 0.930(3) 0.022 Uiso 1 1 d D U
H4S H 0.5206(11) -0.012(2) 0.874(4) 0.022 Uiso 1 1 d D U
N2S N 0.86367(7) 0.65989(17) 0.3928(9) 0.0187(3) Uani 1 1 d D .
H5S H 0.8201(9) 0.701(3) 0.364(3) 0.022 Uiso 1 1 d D U
H6S H 0.8600(11) 0.5508(18) 0.406(5) 0.022 Uiso 1 1 d D U
H7S H 0.8941(12) 0.689(3) 0.314(3) 0.022 Uiso 1 1 d D U
H8S H 0.8733(13) 0.710(3) 0.494(3) 0.022 Uiso 1 1 d D U
O3S O 0.80541(6) 0.34114(14) 0.3940(7) 0.0191(3) Uani 1 1 d . .
H9S H 0.8006(19) 0.268(6) 0.312(6) 0.029 Uiso 1 1 d . U
H10S H 0.8158(19) 0.286(6) 0.479(6) 0.029 Uiso 1 1 d . U

loop_
_atom_site_aniso_label
_atom_site_aniso_U_11
_atom_site_aniso_U_22
_atom_site_aniso_U_33
_atom_site_aniso_U_23
_atom_site_aniso_U_13
_atom_site_aniso_U_12
N1 0.0157(6) 0.0128(6) 0.0192(6) 0.002(2) -0.001(3) -0.0001(5)
C2 0.0164(7) 0.0127(7) 0.0154(7) 0.002(3) -0.002(3) -0.0003(5)
N3 0.0169(6) 0.0121(6) 0.0267(7) 0.004(2) -0.001(3) -0.0012(5)
N4 0.0163(6) 0.0100(6) 0.0261(7) 0.001(2) 0.002(3) 0.0004(5)
C5 0.0154(7) 0.0136(7) 0.0150(7) 0.001(2) -0.001(3) -0.0007(5)
C6 0.0156(7) 0.0121(7) 0.0143(8) -0.003(2) -0.002(2) -0.0010(5)
N7 0.020(2) 0.0171(19) 0.0094(18) -0.0021(15) -0.0021(17) 0.0017(16)
O8 0.030(2) 0.0197(17) 0.019(2) -0.0027(16) -0.0001(16) -0.0127(18)
O9 0.024(2) 0.0213(18) 0.0127(15) 0.0065(14) 0.0046(16) -0.0038(17)
O12 0.032(3) 0.0194(17) 0.015(2) 0.0011(15) 0.0015(16) -0.0109(18)
N10 0.012(2) 0.0102(16) 0.0186(19) -0.0036(16) -0.0036(16) -0.0010(14)
O11 0.021(2) 0.0197(17) 0.0161(17) -0.0008(14) -0.0028(16) 0.0018(16)
C13 0.0162(7) 0.0120(7) 0.0168(9) 0.007(2) 0.000(3) -0.0005(5)
N14 0.013(2) 0.0150(19) 0.015(2) 0.0039(17) -0.0013(17) -0.0001(16)
O16 0.037(3) 0.025(2) 0.0152(19) -0.0069(15) -0.0022(18) -0.0040(19)
O15 0.028(3) 0.0121(17) 0.019(2) 0.0040(15) 0.0014(15) -0.0004(16)
N17 0.016(2) 0.0123(18) 0.017(2) 0.0052(17) -0.0007(18) 0.0011(16)
O19 0.035(2) 0.0172(18) 0.0177(19) 0.0030(14) 0.0047(19) 0.0002(17)
O18 0.027(2) 0.0123(17) 0.021(2) -0.0026(15) 0.0004(15) -0.0019(16)
N1S 0.0208(7) 0.0168(7) 0.0165(7) 0.001(2) 0.000(3) 0.0003(5)
N2S 0.0171(7) 0.0168(7) 0.0222(7) 0.003(3) 0.002(3) 0.0000(5)
O3S 0.0222(6) 0.0170(6) 0.0182(6) 0.0008(18) -0.002(2) -0.0002(5)

loop_
_atom_type_symbol
_atom_type_description
_atom_type_scat_dispersion_real
_atom_type_scat_dispersion_imag
_atom_type_scat_source
C C 0.0033 0.0016 'International Tables Vol C Tables 4.2.6.8 and 6.1.1.4'
N N 0.0061 0.0033 'International Tables Vol C Tables 4.2.6.8 and 6.1.1.4'
O O 0.0106 0.0060 'International Tables Vol C Tables 4.2.6.8 and 6.1.1.4'
H H 0.0000 0.0000 'International Tables Vol C Tables 4.2.6.8 and 6.1.1.4'

loop_
_geom_angle_atom_site_label_1
_geom_angle_atom_site_label_2
_geom_angle_atom_site_label_3
_geom_angle
C5 N1 C2 102.45(12)
N3 C2 N1 114.89(13)
N3 C2 C13 121.96(14)
N1 C2 C13 123.15(13)
C2 N3 N4 102.54(12)
C5 N4 N3 109.60(12)
C5 N4 H4 128.4(14)
N3 N4 H4 120.1(14)
N1 C5 N4 110.52(13)
N1 C5 C6 126.67(14)
N4 C5 C6 122.79(13)
N10 C6 N7 122.77(13)
N10 C6 C5 120.0(6)
N7 C6 C5 117.0(6)
O9 N7 O8 122.2(5)
O9 N7 C6 116.2(4)
O8 N7 C6 121.6(4)
O11 N10 O12 118.4(5)
O11 N10 C6 118.1(4)
O12 N10 C6 123.5(4)
N17 C13 N14 122.72(14)
N17 C13 C2 119.9(6)
N14 C13 C2 117.2(6)
O16 N14 O15 121.6(5)
O16 N14 C13 116.7(5)
O15 N14 C13 121.7(4)
O18 N17 O19 119.2(5)
O18 N17 C13 124.0(4)
O19 N17 C13 116.8(4)
H1S N1S H2S 114(2)
H1S N1S H3S 108(2)
H2S N1S H3S 112(2)
H1S N1S H4S 104(2)
H2S N1S H4S 112(2)
H3S N1S H4S 106.0(18)
H5S N2S H6S 108.0(18)
H5S N2S H7S 109(2)
H6S N2S H7S 113(2)
H5S N2S H8S 103.6(19)
H6S N2S H8S 111(3)
H7S N2S H8S 110.9(19)
H9S O3S H10S 105(2)

loop_
_geom_bond_atom_site_label_1
_geom_bond_atom_site_label_2
_geom_bond_distance
N1 C5 1.3274(19)
N1 C2 1.3581(19)
C2 N3 1.326(2)
C2 C13 1.468(2)
N3 N4 1.3553(18)
N4 C5 1.342(2)
N4 H4 0.93(2)
C5 C6 1.466(2)
C6 N10 1.332(8)
C6 N7 1.420(8)
N7 O9 1.238(6)
N7 O8 1.245(6)
O12 N10 1.274(6)
N10 O11 1.263(6)
C13 N17 1.342(8)
C13 N14 1.422(7)
N14 O16 1.238(7)
N14 O15 1.238(6)
N17 O18 1.256(6)
N17 O19 1.283(7)
N1S H1S 0.907(18)
N1S H2S 0.859(17)
N1S H3S 0.910(17)
N1S H4S 0.914(16)
N2S H5S 0.929(16)
N2S H6S 0.897(15)
N2S H7S 0.887(18)
N2S H8S 0.910(18)
O3S H9S 0.88(5)
O3S H10S 0.83(5)

loop_
_geom_hbond_atom_site_label_D
_geom_hbond_atom_site_label_H
_geom_hbond_atom_site_label_A
_geom_hbond_distance_DH
_geom_hbond_distance_HA
_geom_hbond_distance_DA
_geom_hbond_angle_DHA
_geom_hbond_site_symmetry_A
N1S H1S O11 0.907(18) 2.42(2) 3.144(6) 137(2) .
N1S H1S O12 0.907(18) 2.06(2) 2.917(8) 158(2) .
N1S H1S N10 0.907(18) 2.553(19) 3.438(7) 165(2) .
N1S H4S O8 0.914(16) 2.08(2) 2.936(5) 156(3) 2_655
N1S H2S N1 0.859(17) 2.51(2) 3.0564(19) 122(2) 2_665
N1S H3S O16 0.910(17) 2.30(2) 3.124(6) 150.6(19) 1_546
N4 H4 O3S 0.93(2) 2.08(2) 2.8530(19) 140(2) .
N4 H4 O15 0.93(2) 2.54(3) 3.037(5) 114(2) 1_545
N4 H4 O18 0.93(2) 2.32(3) 3.027(5) 132.4(19) 1_545
N1S H2S O8 0.859(17) 2.14(2) 2.897(8) 148(2) 1_556
N1S H4S O12 0.914(16) 2.25(2) 2.919(5) 129(2) 2_655
N2S H5S N3 0.929(16) 2.118(19) 2.937(2) 146.3(19) .
N2S H6S O9 0.897(15) 2.44(3) 2.986(6) 119(2) 4_655
N2S H6S O3S 0.897(15) 2.006(17) 2.8261(19) 151(2) .
N2S H7S O8 0.887(18) 2.35(2) 3.157(5) 152(3) 3_565
N2S H8S O16 0.910(18) 2.27(2) 2.964(6) 133(2) 4_655
O3S H9S O15 0.88(5) 2.56(4) 3.063(5) 117(3) 1_545
O3S H9S O18 0.88(5) 2.13(5) 2.923(6) 149(3) 4_644
O3S H10S O15 0.83(5) 2.10(5) 2.911(6) 165(4) 4_645
N1S H2S O9 0.859(17) 2.63(2) 3.151(6) 120(2) 1_556
N1S H3S O19 0.910(17) 2.65(2) 3.106(6) 111.7(17) 1_545
N2S H8S O12 0.910(18) 2.64(3) 3.170(5) 118(2) 3_565

loop_
_geom_torsion_atom_site_label_1
_geom_torsion_atom_site_label_2
_geom_torsion_atom_site_label_3
_geom_torsion_atom_site_label_4
_geom_torsion
C5 N1 C2 N3 0.4(9)
C5 N1 C2 C13 -179.9(8)
N1 C2 N3 N4 -0.3(9)
C13 C2 N3 N4 180.0(8)
C2 N3 N4 C5 0.1(8)
C2 N1 C5 N4 -0.3(9)
C2 N1 C5 C6 178.2(8)
N3 N4 C5 N1 0.1(9)
N3 N4 C5 C6 -178.4(8)
N1 C5 C6 N10 -91.7(8)
N4 C5 C6 N10 86.6(8)
N1 C5 C6 N7 94.5(8)
N4 C5 C6 N7 -87.2(8)
N10 C6 N7 O9 -178.1(5)
C5 C6 N7 O9 -4.5(5)
N10 C6 N7 O8 2.3(4)
C5 C6 N7 O8 176.0(4)
N7 C6 N10 O11 177.6(5)
C5 C6 N10 O11 4.1(5)
N7 C6 N10 O12 -1.4(4)
C5 C6 N10 O12 -174.9(3)
N3 C2 C13 N17 -93.2(8)
N1 C2 C13 N17 87.2(7)
N3 C2 C13 N14 92.2(8)
N1 C2 C13 N14 -87.5(7)
N17 C13 N14 O16 -174.6(5)
C2 C13 N14 O16 -0.1(5)
N17 C13 N14 O15 5.4(4)
C2 C13 N14 O15 179.8(4)
N14 C13 N17 O18 -4.9(5)
C2 C13 N17 O18 -179.3(4)
N14 C13 N17 O19 173.8(5)
C2 C13 N17 O19 -0.5(6)
